data_2207591
loop_
_publ_author_name
'Han, Jian-Rong'
'Zhen, Xiao-Li'

_publ_section_title
;
 3-[4-(5-Formyl-2-methoxyphenoxy)butoxy]-4-methoxybenzaldehyde
;
_journal_coeditor_code LH6534
_journal_issue 12
_journal_name_full 'Acta Crystallographica Section E'
_journal_page_first o4049
_journal_page_last o4050
_journal_paper_doi 10.1107/S1600536805036135
_journal_volume 61
_journal_year 2005
_chemical_formula_iupac 'C20 H22 O6'
_chemical_formula_moiety 'C20 H22 O6'
_chemical_formula_sum 'C20 H22 O6'
_chemical_formula_weight 358.38
_chemical_name_systematic
;
3-[4-(5-Formyl-2-methoxyphenoxy)butoxy]-4-methoxybenzaldehyde
;
_space_group_IT_number 14
_symmetry_cell_setting monoclinic
_symmetry_space_group_name_Hall '-P 2yn'
_symmetry_space_group_name_H-M 'P 1 21/n 1'
_atom_sites_solution_hydrogens geom
_atom_sites_solution_primary direct
_atom_sites_solution_secondary difmap
_audit_creation_method SHELXL-97
_cell_angle_alpha 90.00
_cell_angle_beta 94.499(5)
_cell_angle_gamma 90.00
_cell_formula_units_Z 2
_cell_length_a 7.828(2)
_cell_length_b 7.261(2)
_cell_length_c 16.445(4)
_cell_measurement_reflns_used 1180
_cell_measurement_temperature 294(2)
_cell_measurement_theta_max 24.25
_cell_measurement_theta_min 2.98
_cell_volume 931.8(4)
_computing_cell_refinement 'SAINT (Bruker, 1999)'
_computing_data_collection 'SMART (Bruker, 1999)'
_computing_data_reduction SAINT
_computing_molecular_graphics 'SHELXTL (Sheldrick, 1997b)'
_computing_publication_material SHELXTL
_computing_structure_refinement 'SHELXL97 (Sheldrick, 1997a)'
_computing_structure_solution 'SHELXS97 (Sheldrick, 1997a)'
_diffrn_ambient_temperature 294(2)
_diffrn_measured_fraction_theta_full 0.996
_diffrn_measured_fraction_theta_max 0.996
_diffrn_measurement_device_type 'Bruker SMART-CCD area-detector'
_diffrn_measurement_method '\f and \w'
_diffrn_radiation_monochromator graphite
_diffrn_radiation_source 'fine-focus sealed tube'
_diffrn_radiation_type MoK\a
_diffrn_radiation_wavelength 0.71073
_diffrn_reflns_av_R_equivalents 0.0394
_diffrn_reflns_av_sigmaI/netI 0.0481
_diffrn_reflns_limit_h_max 9
_diffrn_reflns_limit_h_min -9
_diffrn_reflns_limit_k_max 9
_diffrn_reflns_limit_k_min -8
_diffrn_reflns_limit_l_max 12
_diffrn_reflns_limit_l_min -20
_diffrn_reflns_number 5085
_diffrn_reflns_theta_full 26.40
_diffrn_reflns_theta_max 26.40
_diffrn_reflns_theta_min 2.48
_exptl_absorpt_coefficient_mu 0.094
_exptl_absorpt_correction_T_max 0.987
_exptl_absorpt_correction_T_min 0.972
_exptl_absorpt_correction_type multi-scan
_exptl_absorpt_process_details '(SADABS; Sheldrick, 1996)'
_exptl_crystal_colour colorless
_exptl_crystal_density_diffrn 1.277
_exptl_crystal_density_method 'not measured'
_exptl_crystal_description block
_exptl_crystal_F_000 380
_exptl_crystal_size_max 0.22
_exptl_crystal_size_mid 0.20
_exptl_crystal_size_min 0.14
_refine_diff_density_max 0.390
_refine_diff_density_min -0.239
_refine_ls_extinction_method none
_refine_ls_goodness_of_fit_ref 1.138
_refine_ls_hydrogen_treatment constr
_refine_ls_matrix_type full
_refine_ls_number_parameters 120
_refine_ls_number_reflns 1907
_refine_ls_number_restraints 6
_refine_ls_restrained_S_all 1.727
_refine_ls_R_factor_all 0.0971
_refine_ls_R_factor_gt 0.0490
_refine_ls_shift/su_max 0.005
_refine_ls_shift/su_mean 0.000
_refine_ls_structure_factor_coef Fsqd
_refine_ls_weighting_details 'calc w = 1/[\s^2^(Fo^2^)+(0.0515P)^2^+0.0565P] where P = (Fo^2^+2Fc^2^)/3'
_refine_ls_weighting_scheme calc
_refine_ls_wR_factor_gt 0.1134
_refine_ls_wR_factor_ref 0.1308
_reflns_number_gt 1109
_reflns_number_total 1907
_reflns_threshold_expression I>2\s(I)
_cod_data_source_file lh6534.cif
_cod_data_source_block I
_cod_depositor_comments
;
The following automatic conversions were performed:
'_symmetry_cell_setting' value 'Monoclinic' changed to 'monoclinic'
according to '/home/saulius/struct/CIF-dictionaries/cif_core.dic'
dictionary named 'cif_core.dic' version 2.4.1 from 2010-06-29.

Automatic conversion script
Id: cif_fix_enum 1527 2010-12-29 10:47:43Z saulius 

The following automatic conversions were performed:

'_symmetry_cell_setting' value 'Monoclinic' changed to 'monoclinic'
according to /home/saulius/struct/CIF-dictionaries/cif_core.dic
dictionary named 'cif_core.dic' version 2.4.1 from 2010-06-29.

Automatic conversion script
Id: cif_fix_values 1715 2011-07-08 13:25:40Z adriana 
;
_cod_original_cell_volume 931.9(4)
_cod_original_sg_symbol_H-M 'P 21/n'
_cod_database_code 2207591
_cod_database_fobs_code 2207591

loop_
_symmetry_equiv_pos_as_xyz
'x, y, z'
'-x+1/2, y+1/2, -z+1/2'
'-x, -y, -z'
'x-1/2, -y-1/2, z-1/2'

loop_
_atom_site_label
_atom_site_fract_x
_atom_site_fract_y
_atom_site_fract_z
_atom_site_U_iso_or_equiv
_atom_site_adp_type
_atom_site_calc_flag
_atom_site_refinement_flags
_atom_site_occupancy
_atom_site_type_symbol
O1 0.3564(2) 1.1337(3) 0.93699(12) 0.0468(6) Uani d . 1 O
O2 0.1157(3) 0.8943(3) 0.93578(14) 0.0609(7) Uani d . 1 O
O3 0.7434(4) 0.9003(5) 0.7134(2) 0.1058(11) Uani d U 1 O
C1 0.3709(4) 0.9911(4) 0.88433(16) 0.0381(7) Uani d . 1 C
C2 0.4974(4) 0.9701(4) 0.83234(17) 0.0443(8) Uani d . 1 C
H2 0.5848 1.0568 0.8320 0.053 Uiso calc R 1 H
C3 0.4958(4) 0.8187(5) 0.77955(19) 0.0511(9) Uani d . 1 C
C4 0.3672(5) 0.6902(5) 0.7810(2) 0.0594(10) Uani d . 1 C
H4 0.3675 0.5883 0.7467 0.071 Uiso calc R 1 H
C5 0.2383(4) 0.7103(5) 0.8323(2) 0.0570(10) Uani d . 1 C
H5 0.1515 0.6229 0.8322 0.068 Uiso calc R 1 H
C6 0.2373(4) 0.8594(4) 0.88392(18) 0.0444(8) Uani d . 1 C
C7 0.6247(5) 0.7975(6) 0.7213(2) 0.0749(12) Uani d . 1 C
H7 0.6149 0.6955 0.6871 0.090 Uiso calc R 1 H
C8 -0.0297(4) 0.7735(5) 0.9342(3) 0.0820(13) Uani d . 1 C
H8A -0.0870 0.7728 0.8804 0.123 Uiso calc R 1 H
H8B -0.1072 0.8158 0.9725 0.123 Uiso calc R 1 H
H8C 0.0080 0.6511 0.9485 0.123 Uiso calc R 1 H
C9 0.4826(4) 1.2768(4) 0.93739(17) 0.0419(8) Uani d . 1 C
H9A 0.4840 1.3305 0.8834 0.050 Uiso calc R 1 H
H9B 0.5954 1.2272 0.9531 0.050 Uiso calc R 1 H
C10 0.4365(4) 1.4205(4) 0.99753(17) 0.0401(8) Uani d . 1 C
H10A 0.4338 1.3646 1.0510 0.048 Uiso calc R 1 H
H10B 0.3228 1.4675 0.9816 0.048 Uiso calc R 1 H

loop_
_atom_site_aniso_label
_atom_site_aniso_U_11
_atom_site_aniso_U_22
_atom_site_aniso_U_33
_atom_site_aniso_U_12
_atom_site_aniso_U_13
_atom_site_aniso_U_23
O1 0.0509(13) 0.0364(13) 0.0548(13) -0.0134(10) 0.0154(10) -0.0120(10)
O2 0.0524(14) 0.0518(15) 0.0803(17) -0.0198(11) 0.0159(12) -0.0125(12)
O3 0.1102(15) 0.1046(16) 0.1098(15) -0.0033(12) 0.0536(12) -0.0201(12)
C1 0.0443(17) 0.0305(17) 0.0392(17) -0.0022(13) -0.0002(14) -0.0037(13)
C2 0.0497(18) 0.0366(19) 0.0465(18) -0.0029(15) 0.0023(15) -0.0012(15)
C3 0.063(2) 0.043(2) 0.0461(19) 0.0090(17) 0.0006(16) -0.0065(15)
C4 0.077(2) 0.043(2) 0.056(2) -0.0012(19) -0.0084(19) -0.0181(16)
C5 0.060(2) 0.043(2) 0.066(2) -0.0107(17) -0.0081(19) -0.0102(18)
C6 0.0456(18) 0.0371(19) 0.0495(19) -0.0047(15) -0.0024(15) -0.0010(14)
C7 0.090(3) 0.066(3) 0.071(3) 0.006(2) 0.021(2) -0.018(2)
C8 0.058(2) 0.068(3) 0.122(3) -0.031(2) 0.021(2) -0.018(3)
C9 0.0448(17) 0.0342(18) 0.0475(18) -0.0115(14) 0.0077(14) -0.0021(14)
C10 0.0430(16) 0.0338(17) 0.0444(17) -0.0069(13) 0.0084(14) -0.0017(13)

loop_
_atom_type_symbol
_atom_type_description
_atom_type_scat_dispersion_real
_atom_type_scat_dispersion_imag
_atom_type_scat_source
C C 0.0033 0.0016 'International Tables Vol C Tables 4.2.6.8 and 6.1.1.4'
H H 0.0000 0.0000 'International Tables Vol C Tables 4.2.6.8 and 6.1.1.4'
O O 0.0106 0.0060 'International Tables Vol C Tables 4.2.6.8 and 6.1.1.4'

loop_
_geom_angle_atom_site_label_1
_geom_angle_atom_site_label_2
_geom_angle_atom_site_label_3
_geom_angle_site_symmetry_1
_geom_angle_site_symmetry_3
_geom_angle
C1 O1 C9 . . 117.6(2)
C6 O2 C8 . . 118.0(3)
O1 C1 C2 . . 125.7(3)
O1 C1 C6 . . 114.7(3)
C2 C1 C6 . . 119.5(3)
C1 C2 C3 . . 120.3(3)
C1 C2 H2 . . 119.9
C3 C2 H2 . . 119.9
C4 C3 C2 . . 119.6(3)
C4 C3 C7 . . 119.1(3)
C2 C3 C7 . . 121.3(3)
C5 C4 C3 . . 120.8(3)
C5 C4 H4 . . 119.6
C3 C4 H4 . . 119.6
C4 C5 C6 . . 120.2(3)
C4 C5 H5 . . 119.9
C6 C5 H5 . . 119.9
O2 C6 C5 . . 125.1(3)
O2 C6 C1 . . 115.3(3)
C5 C6 C1 . . 119.6(3)
O3 C7 C3 . . 125.9(4)
O3 C7 H7 . . 117.1
C3 C7 H7 . . 117.1
O2 C8 H8A . . 109.5
O2 C8 H8B . . 109.5
H8A C8 H8B . . 109.5
O2 C8 H8C . . 109.5
H8A C8 H8C . . 109.5
H8B C8 H8C . . 109.5
O1 C9 C10 . . 107.8(2)
O1 C9 H9A . . 110.1
C10 C9 H9A . . 110.1
O1 C9 H9B . . 110.1
C10 C9 H9B . . 110.1
H9A C9 H9B . . 108.5
C9 C10 C10 . 3_687 111.9(3)
C9 C10 H10A . . 109.2
C10 C10 H10A 3_687 . 109.2
C9 C10 H10B . . 109.2
C10 C10 H10B 3_687 . 109.2
H10A C10 H10B . . 107.9

loop_
_geom_bond_atom_site_label_1
_geom_bond_atom_site_label_2
_geom_bond_site_symmetry_2
_geom_bond_distance
O1 C1 . 1.360(3)
O1 C9 . 1.434(3)
O2 C6 . 1.351(3)
O2 C8 . 1.436(4)
O3 C7 . 1.207(4)
C1 C2 . 1.366(4)
C1 C6 . 1.417(4)
C2 C3 . 1.400(4)
C2 H2 . 0.9300
C3 C4 . 1.374(4)
C3 C7 . 1.452(5)
C4 C5 . 1.374(5)
C4 H4 . 0.9300
C5 C6 . 1.376(4)
C5 H5 . 0.9300
C7 H7 . 0.9300
C8 H8A . 0.9600
C8 H8B . 0.9600
C8 H8C . 0.9600
C9 C10 . 1.501(4)
C9 H9A . 0.9700
C9 H9B . 0.9700
C10 C10 3_687 1.522(5)
C10 H10A . 0.9700
C10 H10B . 0.9700

loop_
_geom_hbond_atom_site_label_D
_geom_hbond_atom_site_label_H
_geom_hbond_atom_site_label_A
_geom_hbond_site_symmetry_A
_geom_hbond_distance_DH
_geom_hbond_distance_HA
_geom_hbond_distance_DA
_geom_hbond_angle_DHA
_geom_hbond_publ_flag
C8 H8B O1 3_577 0.96 2.57 3.512(4) 167 yes

loop_
_geom_torsion_atom_site_label_1
_geom_torsion_atom_site_label_2
_geom_torsion_atom_site_label_3
_geom_torsion_atom_site_label_4
_geom_torsion_site_symmetry_4
_geom_torsion
C9 O1 C1 C2 . 1.2(4)
C9 O1 C1 C6 . -176.8(2)
O1 C1 C2 C3 . -178.5(3)
C6 C1 C2 C3 . -0.6(4)
C1 C2 C3 C4 . -0.7(5)
C1 C2 C3 C7 . 177.4(3)
C2 C3 C4 C5 . 1.3(5)
C7 C3 C4 C5 . -176.8(3)
C3 C4 C5 C6 . -0.7(5)
C8 O2 C6 C5 . -3.9(5)
C8 O2 C6 C1 . 175.6(3)
C4 C5 C6 O2 . 178.8(3)
C4 C5 C6 C1 . -0.6(5)
O1 C1 C6 O2 . -0.1(4)
C2 C1 C6 O2 . -178.3(3)
O1 C1 C6 C5 . 179.4(3)
C2 C1 C6 C5 . 1.2(4)
C4 C3 C7 O3 . 179.6(4)
C2 C3 C7 O3 . 1.6(6)
C1 O1 C9 C10 . 178.0(2)
O1 C9 C10 C10 3_687 180.0(3)
